data_4110412
loop_
_publ_author_name
'Nathan M. West'
'Stefan Reinartz'
'Peter S. White'
'Joseph L. Templeton'

_publ_section_title
;
 Carbon Monoxide Promoted Reductive Elimination of Hydrogen from Tp'
 Platinum Complexes
;
_journal_name_full 'Journal of the American Chemical Society'
_journal_page_first 2059
_journal_page_last 2066
_journal_paper_doi 10.1021/ja056766m
_journal_volume 128
_journal_year 2006
_chemical_formula_moiety 'C16 H23 B1 N6 O1 Pt1'
_chemical_formula_sum 'C16 H23 B N6 O Pt'
_chemical_formula_weight 521.30
_space_group_IT_number 14
_symmetry_cell_setting monoclinic
_symmetry_space_group_name_Hall '-P 2yn'
_symmetry_space_group_name_H-M 'P 1 21/n 1'
_atom_sites_solution_hydrogens geom
_atom_sites_solution_primary direct
_audit_creation_date 04-08-23
_audit_creation_method CRYSTALS_ver_12.39
_cell_angle_alpha 90
_cell_angle_beta 110.744(2)
_cell_angle_gamma 90
_cell_formula_units_Z 4
_cell_length_a 13.5767(5)
_cell_length_b 7.8292(3)
_cell_length_c 18.9222(6)
_cell_measurement_reflns_used 6481
_cell_measurement_temperature 173
_cell_measurement_theta_max 56
_cell_measurement_theta_min 3
_cell_volume 1880.94(12)
_computing_cell_refinement 'SAINT (Siemens ,1995)'
_computing_data_collection 'SMART (Siemens, 1993)'
_computing_data_reduction 'SAINT (Siemens ,1995)'
_computing_molecular_graphics 'CAMERON (Watkin et al 1996)'
_computing_publication_material 'CRYSTALS (Betteridge et al 2003)'
_computing_structure_refinement 'CRYSTALS (Betteridge et al 2003)'
_computing_structure_solution 'SHELXS 86 (Sheldrick, 1986)'
_diffrn_ambient_temperature 173
_diffrn_measured_fraction_theta_full 0.996
_diffrn_measured_fraction_theta_max 0.996
_diffrn_measurement_device_type 'Bruker SMART 1K'
_diffrn_measurement_method '\f & \w scans'
_diffrn_radiation_monochromator graphite
_diffrn_radiation_type 'Mo K\a'
_diffrn_radiation_wavelength 0.71073
_diffrn_reflns_av_R_equivalents 0.061
_diffrn_reflns_limit_h_max 16
_diffrn_reflns_limit_h_min -17
_diffrn_reflns_limit_k_max 10
_diffrn_reflns_limit_k_min 0
_diffrn_reflns_limit_l_max 25
_diffrn_reflns_limit_l_min 0
_diffrn_reflns_number 4538
_diffrn_reflns_theta_full 28.032
_diffrn_reflns_theta_max 28.032
_diffrn_reflns_theta_min 1.609
_diffrn_standards_number 0
_exptl_absorpt_coefficient_mu 7.476
_exptl_absorpt_correction_T_max 0.33
_exptl_absorpt_correction_T_min 0.10
_exptl_absorpt_correction_type multi-scan
_exptl_absorpt_process_details 'SADABS (Siemens, 1996)'
_exptl_crystal_colour clear
_exptl_crystal_density_diffrn 1.841
_exptl_crystal_description block
_exptl_crystal_F_000 1008
_exptl_crystal_size_max 0.20
_exptl_crystal_size_mid 0.20
_exptl_crystal_size_min 0.15
_refine_diff_density_max 4.61
_refine_diff_density_min -2.66
_refine_ls_extinction_method none
_refine_ls_goodness_of_fit_ref 1.0921
_refine_ls_hydrogen_treatment constr
_refine_ls_matrix_type full
_refine_ls_number_parameters 228
_refine_ls_number_reflns 4525
_refine_ls_number_restraints 0
_refine_ls_R_factor_all 0.0653
_refine_ls_R_factor_gt 0.0598
_refine_ls_shift/su_max 0.000234
_refine_ls_structure_factor_coef Fsqd
_refine_ls_weighting_details
;
 p=P(6)*max(Fo^2^,0) + (1-P(6))Fc^2^ 
 Method = SHELXL 97 (Sheldrick, 1997) 
 W = 1. / [sigma^2^(F*)+(P(1)p)^2^+P(2)p+P(4)+P(5)Sin(theta) ] 
 P(i) are: 
 0.865E-01 44.9 0.00 0.00 0.00 0.333 
;
_refine_ls_weighting_scheme calc
_refine_ls_wR_factor_all 0.1700
_refine_ls_wR_factor_gt 0.1687
_refine_ls_wR_factor_ref 0.1700
_reflns_limit_h_max 16
_reflns_limit_h_min -17
_reflns_limit_k_max 10
_reflns_limit_k_min 0
_reflns_limit_l_max 25
_reflns_limit_l_min 0
_reflns_number_gt 3870
_reflns_number_total 4538
_reflns_threshold_expression I>2.00u(I)
_oxford_refine_ls_scale 0.073
_oxford_structure_analysis_title 'c04205 in P2(1)/n'
_cod_data_source_file ja056766msi20051003_054914.cif
_cod_data_source_block c04205
_cod_original_sg_symbol_H-M 'P 1 21/n 1 '
_cod_original_formula_sum 'C16 H23 B1 N6 O1 Pt1'
_cod_database_code 4110412

loop_
_symmetry_equiv_pos_as_xyz
x,y,z
-x,-y,-z
-x+1/2,y+1/2,-z+1/2
x+1/2,-y+1/2,z+1/2

loop_
_atom_site_label
_atom_site_type_symbol
_atom_site_fract_x
_atom_site_fract_y
_atom_site_fract_z
_atom_site_U_iso_or_equiv
_atom_site_occupancy
_atom_site_adp_type
_atom_site_refinement_flags_posn
Pt1 Pt -0.0553 0.8765 0.1481 0.0217 1.0000 Uani .
C2 C -0.0351 0.7745 0.0674 0.0275 1.0000 Uani .
O3 O -0.0245 0.7169 0.0154 0.0609 1.0000 Uani .
B4 B 0.0350 0.9000 0.3383 0.0173 1.0000 Uani .
N5 N -0.0116 0.6775 0.2309 0.0125 1.0000 Uani .
N6 N 0.0225 0.7128 0.3067 0.0136 1.0000 Uani .
C7 C 0.0456 0.5661 0.3474 0.0155 1.0000 Uani .
C8 C 0.0237 0.4336 0.2944 0.0225 1.0000 Uani .
C9 C -0.0125 0.5058 0.2240 0.0238 1.0000 Uani .
C10 C 0.0890 0.5605 0.4309 0.0286 1.0000 Uani .
C11 C -0.0458 0.4232 0.1484 0.0382 1.0000 Uani .
N12 N 0.1033 1.0139 0.2408 0.0157 1.0000 Uani .
N13 N 0.1166 0.9987 0.3151 0.0170 1.0000 Uani .
C14 C 0.2061 1.0735 0.3588 0.0248 1.0000 Uani .
C15 C 0.2549 1.1390 0.3106 0.0274 1.0000 Uani .
C16 C 0.1869 1.1004 0.2385 0.0236 1.0000 Uani .
C17 C 0.2431 1.0755 0.4435 0.0394 1.0000 Uani .
C18 C 0.1987 1.1376 0.1639 0.0370 1.0000 Uani .
N19 N -0.1227 0.9943 0.2190 0.0152 1.0000 Uani .
N20 N -0.0771 0.9892 0.2964 0.0158 1.0000 Uani .
C21 C -0.1405 1.0737 0.3262 0.0225 1.0000 Uani .
C22 C -0.2257 1.1329 0.2697 0.0255 1.0000 Uani .
C23 C -0.2147 1.0808 0.2037 0.0256 1.0000 Uani .
C24 C -0.1105 1.0966 0.4114 0.0356 1.0000 Uani .
C25 C -0.2874 1.1073 0.1236 0.0351 1.0000 Uani .
H131 H 0.0297 0.3093 0.3074 0.0213 1.0000 Uiso R
H171 H -0.2864 1.1985 0.2742 0.0287 1.0000 Uiso R
H201 H 0.1000 0.4393 0.4487 0.0222 1.0000 Uiso R
H202 H 0.0384 0.6172 0.4510 0.0222 1.0000 Uiso R
H203 H 0.1578 0.6225 0.4494 0.0222 1.0000 Uiso R
H281 H 0.3245 1.1988 0.3263 0.0365 1.0000 Uiso R
H331 H 0.3117 1.1378 0.4638 0.0519 1.0000 Uiso R
H332 H 0.1894 1.1359 0.4594 0.0519 1.0000 Uiso R
H333 H 0.2525 0.9563 0.4638 0.0519 1.0000 Uiso R
H421 H -0.3513 1.1713 0.1234 0.0441 1.0000 Uiso R
H422 H -0.2501 1.1745 0.0958 0.0441 1.0000 Uiso R
H423 H -0.3091 0.9941 0.0984 0.0441 1.0000 Uiso R
H31 H 0.0538 0.8990 0.3922 0.0386 1.0000 Uiso R
H21 H -0.0406 0.3017 0.1555 0.0492 1.0000 Uiso R
H22 H -0.1174 0.4534 0.1197 0.0492 1.0000 Uiso R
H23 H -0.0011 0.4590 0.1216 0.0492 1.0000 Uiso R
H151 H 0.2629 1.2001 0.1734 0.0491 1.0000 Uiso R
H152 H 0.1402 1.2052 0.1331 0.0491 1.0000 Uiso R
H153 H 0.2014 1.0330 0.1381 0.0491 1.0000 Uiso R
H121 H -0.1648 1.1584 0.4220 0.0476 1.0000 Uiso R
H122 H -0.0455 1.1585 0.4312 0.0476 1.0000 Uiso R
H123 H -0.1022 0.9861 0.4348 0.0476 1.0000 Uiso R
H11 H -0.1525 0.9198 0.0603 0.0260 1.0000 Uiso R

loop_
_atom_site_aniso_label
_atom_site_aniso_U_11
_atom_site_aniso_U_22
_atom_site_aniso_U_33
_atom_site_aniso_U_23
_atom_site_aniso_U_13
_atom_site_aniso_U_12
Pt1 0.0264 0.0164 0.0221 0.0020 0.0084 0.0053
C2 0.0315 0.0354 0.0180 -0.0066 0.0116 0.0108
O3 0.0811 0.0568 0.0456 0.0024 0.0233 0.0193
B4 0.0174 0.0085 0.0259 0.0012 0.0074 -0.0024
N5 0.0118 0.0077 0.0176 0.0027 0.0047 0.0049
N6 0.0100 0.0109 0.0188 0.0018 0.0039 0.0009
C7 0.0119 0.0159 0.0181 0.0074 0.0044 0.0011
C8 0.0203 0.0134 0.0319 0.0075 0.0068 0.0032
C9 0.0181 0.0110 0.0434 -0.0121 0.0122 -0.0083
C10 0.0331 0.0223 0.0230 0.0102 0.0010 0.0060
C11 0.0507 0.0060 0.0522 -0.0059 0.0114 0.0016
N12 0.0090 0.0179 0.0204 0.0011 0.0053 -0.0019
N13 0.0112 0.0131 0.0248 -0.0011 0.0040 -0.0035
C14 0.0120 0.0190 0.0380 -0.0015 0.0020 -0.0015
C15 0.0075 0.0229 0.0439 0.0054 -0.0005 -0.0046
C16 0.0104 0.0135 0.0455 0.0021 0.0081 -0.0021
C17 0.0280 0.0426 0.0376 -0.0032 -0.0009 -0.0129
C18 0.0289 0.0435 0.0440 0.0127 0.0194 -0.0054
N19 0.0107 0.0143 0.0190 0.0043 0.0031 0.0028
N20 0.0104 0.0132 0.0227 0.0008 0.0047 0.0007
C21 0.0226 0.0149 0.0368 -0.0044 0.0189 -0.0013
C22 0.0120 0.0218 0.0451 0.0032 0.0129 0.0083
C23 0.0168 0.0144 0.0449 0.0026 0.0102 0.0027
C24 0.0204 0.0380 0.0414 -0.0076 0.0022 0.0019
C25 0.0233 0.0333 0.0418 0.0048 0.0030 0.0081

loop_
_atom_type_symbol
_atom_type_scat_dispersion_real
_atom_type_scat_dispersion_imag
_atom_type_scat_Cromer_Mann_a1
_atom_type_scat_Cromer_Mann_b1
_atom_type_scat_Cromer_Mann_a2
_atom_type_scat_Cromer_Mann_b2
_atom_type_scat_Cromer_Mann_a3
_atom_type_scat_Cromer_Mann_b3
_atom_type_scat_Cromer_Mann_a4
_atom_type_scat_Cromer_Mann_b4
_atom_type_scat_Cromer_Mann_c
_atom_type_scat_source
C 0.0033 0.0016 2.3100 20.8439 1.0200 10.2075 1.5886 0.5687 0.8650 51.6512 0.2156 'International Tables Vol C 4.2.6.8 and 6.1.1.4'
H 0.0000 0.0000 0.4930 10.5109 0.3229 26.1257 0.1402 3.1424 0.0408 57.7998 0.0030 'International Tables Vol C 4.2.6.8 and 6.1.1.4'
B 0.0013 0.0007 2.0545 23.2185 1.3326 1.0210 1.0979 60.3498 0.7068 0.1403 -0.1932 'International Tables Vol C 4.2.6.8 and 6.1.1.4'
N 0.0061 0.0033 12.2126 0.0057 3.1322 9.8933 2.0125 28.9975 1.1663 0.5826 -11.5290 'International Tables Vol C 4.2.6.8 and 6.1.1.4'
O 0.0106 0.0060 3.0485 13.2771 2.2868 5.7011 1.5463 0.3239 0.8670 32.9089 0.2508 'International Tables Vol C 4.2.6.8 and 6.1.1.4'
Pt -1.7033 8.3905 27.0059 1.5129 17.7639 8.8117 15.7131 0.4246 5.7837 38.6103 11.6883 'International Tables Vol C 4.2.6.8 and 6.1.1.4'

loop_
_oxford_twin_element_scale_factors
0.783
0.117
0.100
